data_1506647
loop_
_publ_author_name
'Moon, Bongjin'
'Han, Sangbae'
'Kim, Dohyung'

_publ_section_title
;
 Efficient synthesis of highly functionalized cyclic aminimides.
;
_journal_issue 15
_journal_name_full 'Organic letters'
_journal_page_first 3359
_journal_page_last 3361
_journal_paper_doi 10.1021/ol051270v
_journal_volume 7
_journal_year 2005
_chemical_formula_sum 'C7 H12 N2 O3'
_chemical_formula_weight 172.19
_chemical_name_systematic
; 
 ? 
;
_space_group_IT_number 14
_symmetry_space_group_name_Hall '-P 2ybc'
_symmetry_space_group_name_H-M 'P 1 21/c 1'
_atom_sites_solution_hydrogens geom
_atom_sites_solution_primary direct
_atom_sites_solution_secondary difmap
_audit_creation_method SHELXL-97
_cell_angle_alpha 90.00
_cell_angle_beta 98.120(7)
_cell_angle_gamma 90.00
_cell_formula_units_Z 4
_cell_length_a 5.520(3)
_cell_length_b 8.698(4)
_cell_length_c 16.224(7)
_cell_measurement_temperature 293(2)
_cell_volume 771.2(6)
_computing_structure_refinement 'SHELXL-97 (Sheldrick, 1997)'
_computing_structure_solution 'SHELXS-97 (Sheldrick, 1990)'
_diffrn_ambient_temperature 293(2)
_diffrn_measured_fraction_theta_full 0.989
_diffrn_measured_fraction_theta_max 0.989
_diffrn_radiation_monochromator graphite
_diffrn_radiation_source 'fine-focus sealed tube'
_diffrn_radiation_type MoK\a
_diffrn_radiation_wavelength 0.71073
_diffrn_reflns_av_R_equivalents 0.0735
_diffrn_reflns_av_sigmaI/netI 0.1107
_diffrn_reflns_limit_h_max 7
_diffrn_reflns_limit_h_min -7
_diffrn_reflns_limit_k_max 11
_diffrn_reflns_limit_k_min -7
_diffrn_reflns_limit_l_max 19
_diffrn_reflns_limit_l_min -21
_diffrn_reflns_number 4681
_diffrn_reflns_theta_full 28.03
_diffrn_reflns_theta_max 28.03
_diffrn_reflns_theta_min 2.54
_exptl_absorpt_coefficient_mu 0.117
_exptl_absorpt_correction_T_max 0.9884
_exptl_absorpt_correction_T_min 0.9659
_exptl_crystal_density_diffrn 1.483
_exptl_crystal_density_method 'not measured'
_exptl_crystal_F_000 368
_exptl_crystal_size_max 0.30
_exptl_crystal_size_mid 0.22
_exptl_crystal_size_min 0.10
_refine_diff_density_max 0.294
_refine_diff_density_min -0.236
_refine_diff_density_rms 0.067
_refine_ls_extinction_method none
_refine_ls_goodness_of_fit_ref 1.066
_refine_ls_hydrogen_treatment mixed
_refine_ls_matrix_type full
_refine_ls_number_parameters 109
_refine_ls_number_reflns 1859
_refine_ls_number_restraints 0
_refine_ls_restrained_S_all 1.066
_refine_ls_R_factor_all 0.1351
_refine_ls_R_factor_gt 0.0799
_refine_ls_shift/su_max 0.000
_refine_ls_shift/su_mean 0.000
_refine_ls_structure_factor_coef Fsqd
_refine_ls_weighting_details 'calc w=1/[\s^2^(Fo^2^)+(0.0648P)^2^+0.2092P] where P=(Fo^2^+2Fc^2^)/3'
_refine_ls_weighting_scheme calc
_refine_ls_wR_factor_gt 0.1549
_refine_ls_wR_factor_ref 0.1774
_reflns_number_gt 1154
_reflns_number_total 1859
_reflns_threshold_expression >2sigma(I)
_cod_data_source_file ol051270vsi20050531_012024.cif
_cod_data_source_block g012m
_cod_original_cell_volume 771.1(6)
_cod_database_code 1506647

loop_
_symmetry_equiv_pos_as_xyz
'x, y, z'
'-x, y+1/2, -z+1/2'
'-x, -y, -z'
'x, -y-1/2, z-1/2'

loop_
_atom_site_label
_atom_site_type_symbol
_atom_site_fract_x
_atom_site_fract_y
_atom_site_fract_z
_atom_site_U_iso_or_equiv
_atom_site_adp_type
_atom_site_occupancy
_atom_site_symmetry_multiplicity
_atom_site_calc_flag
_atom_site_refinement_flags
O11 O 0.3447(3) 0.1495(2) 0.35759(12) 0.0287(5) Uani 1 1 d .
O12 O 0.8683(3) 0.0732(2) 0.34116(12) 0.0297(5) Uani 1 1 d .
H12A H 1.0161 0.0895 0.3472 0.045 Uiso 1 1 calc R
N1 N 0.5844(4) 0.1863(2) 0.17155(13) 0.0204(6) Uani 1 1 d .
N2 N 0.3799(4) 0.1609(3) 0.21926(14) 0.0247(6) Uani 1 1 d .
O8 O 0.7517(4) 0.1424(2) 0.01243(12) 0.0331(6) Uani 1 1 d .
C3 C 0.4678(5) 0.1710(3) 0.29918(17) 0.0210(6) Uani 1 1 d .
C6 C 0.6618(5) 0.0318(3) 0.14248(17) 0.0249(7) Uani 1 1 d .
H6A H 0.5190 -0.0234 0.1160 0.030 Uiso 1 1 calc R
H6B H 0.7352 -0.0277 0.1901 0.030 Uiso 1 1 calc R
C5 C 0.7834(5) 0.2661(3) 0.23026(16) 0.0219(6) Uani 1 1 d .
H5A H 0.9446 0.2369 0.2185 0.026 Uiso 1 1 calc R
H5B H 0.7670 0.3770 0.2263 0.026 Uiso 1 1 calc R
C10 C 0.4947(5) 0.2800(3) 0.09614(17) 0.0272(7) Uani 1 1 d .
H10A H 0.4522 0.3824 0.1130 0.033 Uiso 1 1 calc R
H10B H 0.3488 0.2330 0.0663 0.033 Uiso 1 1 calc R
C7 C 0.8435(6) 0.0488(4) 0.08156(18) 0.0312(7) Uani 1 1 d .
H7A H 0.9932 0.0937 0.1099 0.037 Uiso 1 1 calc R
H7B H 0.8827 -0.0522 0.0617 0.037 Uiso 1 1 calc R
C4 C 0.7410(5) 0.2098(3) 0.31462(17) 0.0211(6) Uani 1 1 d .
H4A H 0.7745 0.2911 0.3565 0.025 Uiso 1 1 calc R
C9 C 0.6894(6) 0.2910(4) 0.03952(19) 0.0326(8) Uani 1 1 d .
H9A H 0.6300 0.3540 -0.0085 0.039 Uiso 1 1 calc R
H9B H 0.8341 0.3400 0.0691 0.039 Uiso 1 1 calc R

loop_
_atom_site_aniso_label
_atom_site_aniso_U_11
_atom_site_aniso_U_22
_atom_site_aniso_U_33
_atom_site_aniso_U_23
_atom_site_aniso_U_13
_atom_site_aniso_U_12
O11 0.0185(10) 0.0407(13) 0.0277(11) 0.0011(9) 0.0061(9) -0.0017(9)
O12 0.0149(10) 0.0337(12) 0.0397(12) 0.0079(9) 0.0008(9) 0.0014(9)
N1 0.0141(11) 0.0221(13) 0.0251(13) -0.0017(9) 0.0026(9) 0.0005(9)
N2 0.0147(12) 0.0327(14) 0.0273(13) 0.0007(10) 0.0049(10) -0.0003(10)
O8 0.0360(13) 0.0377(13) 0.0260(11) -0.0040(9) 0.0060(9) 0.0042(10)
C3 0.0153(13) 0.0214(15) 0.0262(15) -0.0004(12) 0.0022(11) 0.0013(11)
C6 0.0262(15) 0.0190(15) 0.0292(15) -0.0028(12) 0.0025(12) 0.0017(12)
C5 0.0136(13) 0.0230(15) 0.0281(15) -0.0025(12) -0.0004(11) -0.0034(11)
C10 0.0249(15) 0.0286(16) 0.0266(15) 0.0000(12) -0.0014(12) 0.0043(13)
C7 0.0317(17) 0.0345(18) 0.0275(15) -0.0055(13) 0.0051(13) 0.0027(14)
C4 0.0156(13) 0.0225(15) 0.0245(14) -0.0001(11) 0.0009(11) -0.0019(11)
C9 0.0353(18) 0.0349(19) 0.0275(16) 0.0023(13) 0.0047(14) -0.0012(14)

loop_
_atom_type_symbol
_atom_type_description
_atom_type_scat_dispersion_real
_atom_type_scat_dispersion_imag
_atom_type_scat_source
C C 0.0033 0.0016 'International Tables Vol C Tables 4.2.6.8 and 6.1.1.4'
H H 0.0000 0.0000 'International Tables Vol C Tables 4.2.6.8 and 6.1.1.4'
N N 0.0061 0.0033 'International Tables Vol C Tables 4.2.6.8 and 6.1.1.4'
O O 0.0106 0.0060 'International Tables Vol C Tables 4.2.6.8 and 6.1.1.4'

loop_
_geom_angle_atom_site_label_1
_geom_angle_atom_site_label_2
_geom_angle_atom_site_label_3
_geom_angle
N2 N1 C10 108.8(2)
N2 N1 C6 107.65(19)
C10 N1 C6 107.8(2)
N2 N1 C5 106.24(19)
C10 N1 C5 113.0(2)
C6 N1 C5 113.1(2)
C3 N2 N1 107.6(2)
C7 O8 C9 110.6(2)
O11 C3 N2 124.6(3)
O11 C3 C4 122.3(2)
N2 C3 C4 113.1(2)
N1 C6 C7 111.2(2)
C4 C5 N1 103.3(2)
N1 C10 C9 110.5(2)
O8 C7 C6 112.1(2)
O12 C4 C5 114.6(2)
O12 C4 C3 107.5(2)
C5 C4 C3 101.5(2)
O8 C9 C10 110.7(2)

loop_
_geom_bond_atom_site_label_1
_geom_bond_atom_site_label_2
_geom_bond_distance
O11 C3 1.256(3)
O12 C4 1.416(3)
N1 N2 1.473(3)
N1 C10 1.495(3)
N1 C6 1.506(3)
N1 C5 1.516(3)
N2 C3 1.322(3)
O8 C7 1.421(4)
O8 C9 1.423(4)
C3 C4 1.531(4)
C6 C7 1.511(4)
C5 C4 1.503(4)
C10 C9 1.512(4)

loop_
_geom_torsion_atom_site_label_1
_geom_torsion_atom_site_label_2
_geom_torsion_atom_site_label_3
_geom_torsion_atom_site_label_4
_geom_torsion
C10 N1 N2 C3 -141.1(2)
C6 N1 N2 C3 102.3(2)
C5 N1 N2 C3 -19.1(3)
N1 N2 C3 O11 -177.2(2)
N1 N2 C3 C4 1.9(3)
N2 N1 C6 C7 170.9(2)
C10 N1 C6 C7 53.7(3)
C5 N1 C6 C7 -72.0(3)
N2 N1 C5 C4 28.4(3)
C10 N1 C5 C4 147.7(2)
C6 N1 C5 C4 -89.5(2)
N2 N1 C10 C9 -172.5(2)
C6 N1 C10 C9 -56.0(3)
C5 N1 C10 C9 69.8(3)
C9 O8 C7 C6 58.2(3)
N1 C6 C7 O8 -55.8(3)
N1 C5 C4 O12 89.7(3)
N1 C5 C4 C3 -25.7(3)
O11 C3 C4 O12 74.4(3)
N2 C3 C4 O12 -104.7(3)
O11 C3 C4 C5 -165.0(2)
N2 C3 C4 C5 15.9(3)
C7 O8 C9 C10 -60.2(3)
N1 C10 C9 O8 60.4(3)
